data_2105267
loop_
_publ_author_name
'Garc\'ia-Tu\~n\'on, Esther'
'Dacu\~na, Bruno'
'Zaragoza, Guillermo'
'Franco, Jaime'
'Guiti\'an, Francisco'

_publ_section_title
;
 Cl--OH ion-exchanging process in chlorapatite
 (Ca~5~(PO~4~)~3~Cl~<i>x~</i>(OH)~1{-~<i>x</i>}) -- a deep insight
;
_journal_coeditor_code ZB5021
_journal_issue 5
_journal_name_full 'Acta Crystallographica Section B'
_journal_page_first 467
_journal_page_last 479
_journal_paper_doi 10.1107/S0108768112019520
_journal_volume 68
_journal_year 2012
_chemical_compound_source 'synthesis as described'
_chemical_formula_moiety '3(O4 P), Cl, 5(Ca)'
_chemical_formula_sum 'Ca5 Cl O12 P3'
_chemical_formula_weight 520.76
_chemical_name_common chlorapatite
_chemical_name_systematic
;
chlorapatite
;
_space_group_IT_number 176
_symmetry_cell_setting trigonal
_symmetry_Int_Tables_number 176
_symmetry_space_group_name_Hall '-P 6c'
_symmetry_space_group_name_H-M 'P 63/m'
_atom_sites_solution_primary direct
_atom_sites_solution_secondary difmap
_audit_conform_dict_location ftp://ftp.iucr.org/pub/cif_core.dic
_audit_conform_dict_name cif_core.dic
_audit_conform_dict_version 2.3
_audit_creation_date 2010-02-15T13:51:53-00:00
_audit_creation_method 'WinGX routine CIF_UPDATE'
_cell_angle_alpha 90
_cell_angle_beta 90
_cell_angle_gamma 120
_cell_formula_units_Z 2
_cell_length_a 9.6340(2)
_cell_length_b 9.6340(2)
_cell_length_c 6.7440(3)
_cell_measurement_reflns_used 1987
_cell_measurement_temperature 100(2)
_cell_measurement_theta_max 27.04
_cell_measurement_theta_min 2.45
_cell_measurement_wavelength 0.71073
_cell_volume 542.08(3)
_computing_cell_refinement 'APPEX2 (BRUKER AXS, 2005)'
_computing_data_collection 'APPEX2 (BRUKER AXS, 2005)'
_computing_data_reduction 'APPEX2 (BRUKER AXS, 2005)'
_computing_molecular_graphics 'Ortep-3 for Windows (Farrugia, 1997)'
_computing_publication_material 'WinGX publication routines (Farrugia, 1999)'
_computing_structure_refinement 'SHELXL-97 (Sheldrick, 2008)'
_computing_structure_solution 'SIR2004 (Giacovazzo et al, 2004)'
_diffrn_ambient_temperature 100(2)
_diffrn_measured_fraction_theta_full 1
_diffrn_measured_fraction_theta_max 1
_diffrn_measurement_device 'four-circle diffractometer'
_diffrn_measurement_device_type 'BRUKER APPEX-II CCD'
_diffrn_measurement_method 'omega and phi scans'
_diffrn_radiation_monochromator graphite
_diffrn_radiation_probe x-ray
_diffrn_radiation_source 'fine-focus sealed tube'
_diffrn_radiation_type MoK\a
_diffrn_radiation_wavelength 0.7107
_diffrn_reflns_av_R_equivalents 0.0366
_diffrn_reflns_av_unetI/netI 0.0113
_diffrn_reflns_limit_h_max 12
_diffrn_reflns_limit_h_min 0
_diffrn_reflns_limit_k_max 0
_diffrn_reflns_limit_k_min -12
_diffrn_reflns_limit_l_max 0
_diffrn_reflns_limit_l_min -8
_diffrn_reflns_number 5403
_diffrn_reflns_theta_full 26.33
_diffrn_reflns_theta_max 26.33
_diffrn_reflns_theta_min 2.44
_exptl_absorpt_coefficient_mu 3.228
_exptl_absorpt_correction_T_max 1
_exptl_absorpt_correction_T_min 0.666
_exptl_absorpt_correction_type multi-scan
_exptl_absorpt_process_details 'BRUKER SADABS'
_exptl_crystal_colour colourless
_exptl_crystal_density_diffrn 3.19
_exptl_crystal_density_method 'not measured'
_exptl_crystal_description prism
_exptl_crystal_F_000 516
_exptl_crystal_size_max 0.25
_exptl_crystal_size_mid 0.12
_exptl_crystal_size_min 0.05
_refine_diff_density_max 0.45
_refine_diff_density_min -1.227
_refine_diff_density_rms 0.229
_refine_ls_extinction_method none
_refine_ls_goodness_of_fit_ref 1.37
_refine_ls_hydrogen_treatment undef
_refine_ls_matrix_type full
_refine_ls_number_parameters 40
_refine_ls_number_reflns 403
_refine_ls_number_restraints 0
_refine_ls_restrained_S_all 1.37
_refine_ls_R_factor_all 0.0291
_refine_ls_R_factor_gt 0.0289
_refine_ls_shift/su_max 0.001
_refine_ls_shift/su_mean 0
_refine_ls_structure_factor_coef Fsqd
_refine_ls_weighting_details 'calc w=1/[\s^2^(Fo^2^)+(0.0405P)^2^+1.0078P] where P=(Fo^2^+2Fc^2^)/3'
_refine_ls_weighting_scheme calc
_refine_ls_wR_factor_gt 0.0811
_refine_ls_wR_factor_ref 0.0812
_reflns_number_gt 400
_reflns_number_total 403
_reflns_threshold_expression >2\s(I)
_cod_data_source_file zb5021.cif
_cod_data_source_block 3_low_prism
_cod_database_code 2105267

loop_
_symmetry_equiv_pos_as_xyz
'x, y, z'
'-x, -y, z+1/2'
'-y, x-y, z'
'-x+y, -x, z'
'x-y, x, z+1/2'
'y, -x+y, z+1/2'
'-x, -y, -z'
'x, y, -z-1/2'
'y, -x+y, -z'
'x-y, x, -z'
'-x+y, -x, -z-1/2'
'-y, x-y, -z-1/2'

loop_
_atom_site_label
_atom_site_type_symbol
_atom_site_fract_x
_atom_site_fract_y
_atom_site_fract_z
_atom_site_U_iso_or_equiv
_atom_site_adp_type
_atom_site_occupancy
_atom_site_symmetry_multiplicity
_atom_site_calc_flag
_atom_site_refinement_flags
Ca1 Ca 0.00606(9) 0.74551(9) 0.25 0.0038(3) Uani 1 2 d S
Ca2 Ca 0.3333 0.6667 -0.00344(14) 0.0046(3) Uani 1 3 d S
P1 P 0.37482(11) 0.96721(11) 0.25 0.0024(3) Uani 1 2 d S
O2 O -0.3438(3) 0.5074(3) 0.25 0.0060(6) Uani 1 2 d S
O3 O -0.0868(2) 0.6471(3) -0.0666(3) 0.0104(5) Uani 1 1 d .
O4 O 0.1279(3) 0.5929(3) 0.25 0.0065(6) Uani 1 2 d S
Cl1 Cl 0 1 0.4413(4) 0.0146(7) Uani 0.5 3 d SP

loop_
_atom_site_aniso_label
_atom_site_aniso_U_11
_atom_site_aniso_U_22
_atom_site_aniso_U_33
_atom_site_aniso_U_23
_atom_site_aniso_U_13
_atom_site_aniso_U_12
Ca1 0.0042(4) 0.0040(4) 0.0038(4) 0 0 0.0026(3)
Ca2 0.0056(4) 0.0056(4) 0.0026(5) 0 0 0.00278(19)
P1 0.0016(5) 0.0011(5) 0.0038(5) 0 0 0.0003(4)
O2 0.0079(14) 0.0057(13) 0.0077(14) 0 0 0.0059(11)
O3 0.0059(9) 0.0170(10) 0.0099(11) -0.0091(9) -0.0034(8) 0.0070(8)
O4 0.0046(13) 0.0029(13) 0.0125(14) 0 0 0.0024(10)
Cl1 0.0067(6) 0.0067(6) 0.0303(18) 0 0 0.0034(3)

loop_
_atom_type_symbol
_atom_type_description
_atom_type_scat_dispersion_real
_atom_type_scat_dispersion_imag
_atom_type_scat_source
O O 0.0106 0.006 'International Tables Vol C Tables 4.2.6.8 and 6.1.1.4'
P P 0.1023 0.0942 'International Tables Vol C Tables 4.2.6.8 and 6.1.1.4'
Cl Cl 0.1484 0.1585 'International Tables Vol C Tables 4.2.6.8 and 6.1.1.4'
Ca Ca 0.2262 0.3064 'International Tables Vol C Tables 4.2.6.8 and 6.1.1.4'

loop_
_geom_angle_atom_site_label_1
_geom_angle_atom_site_label_2
_geom_angle_atom_site_label_3
_geom_angle
_geom_angle_site_symmetry_1
_geom_angle_site_symmetry_3
O4 Ca1 O3 87.40(6) . .
O4 Ca1 O3 87.40(6) . 8_556
O3 Ca1 O3 133.28(11) . 8_556
O4 Ca1 O3 75.41(8) . 5_665
O3 Ca1 O3 140.10(8) . 5_665
O3 Ca1 O3 82.38(4) 8_556 5_665
O4 Ca1 O3 75.41(8) . 10_665
O3 Ca1 O3 82.38(4) . 10_665
O3 Ca1 O3 140.10(8) 8_556 10_665
O3 Ca1 O3 58.69(9) 5_665 10_665
O4 Ca1 Cl1 143.44(6) . .
O3 Ca1 Cl1 127.47(7) . .
O3 Ca1 Cl1 76.20(7) 8_556 .
O3 Ca1 Cl1 70.24(5) 5_665 .
O3 Ca1 Cl1 96.54(6) 10_665 .
O4 Ca1 Cl1 143.44(6) . 8_556
O3 Ca1 Cl1 76.20(7) . 8_556
O3 Ca1 Cl1 127.47(7) 8_556 8_556
O3 Ca1 Cl1 96.54(6) 5_665 8_556
O3 Ca1 Cl1 70.24(5) 10_665 8_556
Cl1 Ca1 Cl1 54.94(10) . 8_556
O4 Ca1 O2 104.52(9) . .
O3 Ca1 O2 68.29(5) . .
O3 Ca1 O2 68.29(5) 8_556 .
O3 Ca1 O2 150.58(5) 5_665 .
O3 Ca1 O2 150.58(5) 10_665 .
Cl1 Ca1 O2 99.40(5) . .
Cl1 Ca1 O2 99.40(5) 8_556 .
O4 Ca1 P1 70.37(7) . .
O3 Ca1 P1 110.84(5) . .
O3 Ca1 P1 110.84(5) 8_556 .
O3 Ca1 P1 29.47(4) 5_665 .
O3 Ca1 P1 29.47(4) 10_665 .
Cl1 Ca1 P1 85.12(2) . .
Cl1 Ca1 P1 85.12(2) 8_556 .
O2 Ca1 P1 174.89(6) . .
O4 Ca1 Cl1 133.91(4) . 7_576
O3 Ca1 Cl1 138.56(6) . 7_576
O3 Ca1 Cl1 64.51(6) 8_556 7_576
O3 Ca1 Cl1 65.69(5) 5_665 7_576
O3 Ca1 Cl1 102.60(6) 10_665 7_576
Cl1 Ca1 Cl1 12.53(8) . 7_576
Cl1 Ca1 Cl1 67.466(19) 8_556 7_576
O2 Ca1 Cl1 98.11(4) . 7_576
P1 Ca1 Cl1 85.79(2) . 7_576
O4 Ca1 Cl1 133.91(4) . 2_574
O3 Ca1 Cl1 64.51(6) . 2_574
O3 Ca1 Cl1 138.56(6) 8_556 2_574
O3 Ca1 Cl1 102.60(6) 5_665 2_574
O3 Ca1 Cl1 65.69(5) 10_665 2_574
Cl1 Ca1 Cl1 67.465(19) . 2_574
Cl1 Ca1 Cl1 12.53(8) 8_556 2_574
O2 Ca1 Cl1 98.11(4) . 2_574
P1 Ca1 Cl1 85.79(2) . 2_574
Cl1 Ca1 Cl1 79.99(8) 7_576 2_574
O4 Ca1 P1 22.53(7) . 3_665
O3 Ca1 P1 78.88(5) . 3_665
O3 Ca1 P1 78.88(5) 8_556 3_665
O3 Ca1 P1 94.99(5) 5_665 3_665
O3 Ca1 P1 94.99(5) 10_665 3_665
Cl1 Ca1 P1 152.42(5) . 3_665
Cl1 Ca1 P1 152.42(5) 8_556 3_665
O2 Ca1 P1 81.99(6) . 3_665
P1 Ca1 P1 92.90(4) . 3_665
Cl1 Ca1 P1 139.93(4) 7_576 3_665
Cl1 Ca1 P1 139.93(4) 2_574 3_665
O2 Ca2 O2 77.26(7) 10_665 9
O2 Ca2 O2 77.26(7) 10_665 7_565
O2 Ca2 O2 77.26(7) 9 7_565
O2 Ca2 O4 126.45(9) 10_665 4_565
O2 Ca2 O4 89.84(6) 9 4_565
O2 Ca2 O4 150.14(9) 7_565 4_565
O2 Ca2 O4 89.84(6) 10_665 .
O2 Ca2 O4 150.14(9) 9 .
O2 Ca2 O4 126.45(9) 7_565 .
O4 Ca2 O4 76.22(7) 4_565 .
O2 Ca2 O4 150.14(9) 10_665 3_665
O2 Ca2 O4 126.45(9) 9 3_665
O2 Ca2 O4 89.84(6) 7_565 3_665
O4 Ca2 O4 76.22(7) 4_565 3_665
O4 Ca2 O4 76.22(7) . 3_665
O2 Ca2 O3 70.81(7) 10_665 10_665
O2 Ca2 O3 82.00(8) 9 10_665
O2 Ca2 O3 145.00(7) 7_565 10_665
O4 Ca2 O3 55.89(7) 4_565 10_665
O4 Ca2 O3 68.28(8) . 10_665
O4 Ca2 O3 125.11(7) 3_665 10_665
O2 Ca2 O3 82.00(8) 10_665 7_565
O2 Ca2 O3 145.00(7) 9 7_565
O2 Ca2 O3 70.81(7) 7_565 7_565
O4 Ca2 O3 125.11(7) 4_565 7_565
O4 Ca2 O3 55.89(7) . 7_565
O4 Ca2 O3 68.28(8) 3_665 7_565
O3 Ca2 O3 117.20(3) 10_665 7_565
O2 Ca2 O3 145.00(7) 10_665 9
O2 Ca2 O3 70.81(7) 9 9
O2 Ca2 O3 82.00(8) 7_565 9
O4 Ca2 O3 68.28(8) 4_565 9
O4 Ca2 O3 125.11(7) . 9
O4 Ca2 O3 55.89(7) 3_665 9
O3 Ca2 O3 117.20(3) 10_665 9
O3 Ca2 O3 117.20(2) 7_565 9
O2 Ca2 P1 99.34(6) 10_665 .
O2 Ca2 P1 88.57(5) 9 .
O2 Ca2 P1 165.83(6) 7_565 .
O4 Ca2 P1 27.68(6) 4_565 .
O4 Ca2 P1 66.82(6) . .
O4 Ca2 P1 99.13(6) 3_665 .
O3 Ca2 P1 28.53(4) 10_665 .
O3 Ca2 P1 122.70(5) 7_565 .
O3 Ca2 P1 93.92(4) 9 .
O2 Ca2 P1 88.57(6) 10_665 3_665
O2 Ca2 P1 165.83(6) 9 3_665
O2 Ca2 P1 99.34(6) 7_565 3_665
O4 Ca2 P1 99.13(6) 4_565 3_665
O4 Ca2 P1 27.68(6) . 3_665
O4 Ca2 P1 66.82(6) 3_665 3_665
O3 Ca2 P1 93.92(4) 10_665 3_665
O3 Ca2 P1 28.53(4) 7_565 3_665
O3 Ca2 P1 122.70(5) 9 3_665
P1 Ca2 P1 94.29(2) . 3_665
O2 Ca2 P1 165.83(6) 10_665 4_565
O2 Ca2 P1 99.34(6) 9 4_565
O2 Ca2 P1 88.57(5) 7_565 4_565
O4 Ca2 P1 66.82(6) 4_565 4_565
O4 Ca2 P1 99.13(6) . 4_565
O4 Ca2 P1 27.68(6) 3_665 4_565
O3 Ca2 P1 122.70(5) 10_665 4_565
O3 Ca2 P1 93.92(4) 7_565 4_565
O3 Ca2 P1 28.53(4) 9 4_565
P1 Ca2 P1 94.29(2) . 4_565
P1 Ca2 P1 94.29(2) 3_665 4_565
O3 P1 O3 107.46(16) 10_665 5_665
O3 P1 O2 112.11(10) 10_665 3_675
O3 P1 O2 112.11(10) 5_665 3_675
O3 P1 O4 106.84(10) 10_665 4_565
O3 P1 O4 106.84(10) 5_665 4_565
O2 P1 O4 111.17(15) 3_675 4_565
O3 P1 Ca1 54.03(8) 10_665 .
O3 P1 Ca1 54.03(8) 5_665 .
O2 P1 Ca1 136.39(12) 3_675 .
O4 P1 Ca1 112.44(11) 4_565 .
O3 P1 Ca2 60.58(8) 10_665 .
O3 P1 Ca2 111.55(8) 5_665 .
O2 P1 Ca2 135.62(7) 3_675 .
O4 P1 Ca2 47.07(7) 4_565 .
Ca1 P1 Ca2 78.20(2) . .
O3 P1 Ca2 111.55(8) 10_665 8_556
O3 P1 Ca2 60.58(8) 5_665 8_556
O2 P1 Ca2 135.62(7) 3_675 8_556
O4 P1 Ca2 47.07(7) 4_565 8_556
Ca1 P1 Ca2 78.20(2) . 8_556
Ca2 P1 Ca2 64.33(3) . 8_556
O3 P1 Ca1 122.12(9) 10_665 4_565
O3 P1 Ca1 122.12(9) 5_665 4_565
O2 P1 Ca1 76.50(11) 3_675 4_565
Ca1 P1 Ca1 147.10(4) . 4_565
Ca2 P1 Ca1 74.08(2) . 4_565
Ca2 P1 Ca1 74.08(2) 8_556 4_565
O3 P1 Ca1 80.25(9) 10_665 3_675
O3 P1 Ca1 80.25(9) 5_665 3_675
O2 P1 Ca1 56.15(11) 3_675 3_675
O4 P1 Ca1 167.32(11) 4_565 3_675
Ca1 P1 Ca1 80.24(3) . 3_675
Ca2 P1 Ca1 140.79(2) . 3_675
Ca2 P1 Ca1 140.79(2) 8_556 3_675
Ca1 P1 Ca1 132.65(4) 4_565 3_675
P1 O2 Ca2 133.47(7) 4_465 7_565
P1 O2 Ca2 133.47(7) 4_465 2_565
Ca2 O2 Ca2 87.74(9) 7_565 2_565
P1 O2 Ca1 98.50(13) 4_465 .
Ca2 O2 Ca1 96.40(8) 7_565 .
Ca2 O2 Ca1 96.40(8) 2_565 .
P1 O3 Ca1 138.83(11) 9_455 .
P1 O3 Ca1 96.50(10) 9_455 9_455
Ca1 O3 Ca1 119.33(8) . 9_455
P1 O3 Ca2 90.88(10) 9_455 7_565
Ca1 O3 Ca2 103.36(8) . 7_565
Ca1 O3 Ca2 96.69(7) 9_455 7_565
P1 O4 Ca1 122.81(15) 3_665 .
P1 O4 Ca2 105.25(10) 3_665 8_556
Ca1 O4 Ca2 114.47(8) . 8_556
P1 O4 Ca2 105.25(10) 3_665 .
Ca1 O4 Ca2 114.47(8) . .
Ca2 O4 Ca2 89.10(9) 8_556 .
Cl1 Cl1 Ca1 117.47(5) 7_576 3_675
Cl1 Cl1 Ca1 117.47(5) 7_576 .
Ca1 Cl1 Ca1 100.42(6) 3_675 .
Cl1 Cl1 Ca1 117.47(5) 7_576 4_465
Ca1 Cl1 Ca1 100.42(6) 3_675 4_465
Ca1 Cl1 Ca1 100.42(6) . 4_465
Cl1 Cl1 Ca1 50.00(4) 7_576 10_666
Ca1 Cl1 Ca1 87.514(17) 3_675 10_666
Ca1 Cl1 Ca1 87.514(17) . 10_666
Ca1 Cl1 Ca1 167.47(8) 4_465 10_666
Cl1 Cl1 Ca1 50.00(4) 7_576 7_576
Ca1 Cl1 Ca1 87.514(17) 3_675 7_576
Ca1 Cl1 Ca1 167.47(8) . 7_576
Ca1 Cl1 Ca1 87.514(17) 4_465 7_576
Ca1 Cl1 Ca1 83.13(6) 10_666 7_576
Cl1 Cl1 Ca1 50.00(4) 7_576 9_456
Ca1 Cl1 Ca1 167.47(8) 3_675 9_456
Ca1 Cl1 Ca1 87.514(17) . 9_456
Ca1 Cl1 Ca1 87.514(17) 4_465 9_456
Ca1 Cl1 Ca1 83.13(6) 10_666 9_456
Ca1 Cl1 Ca1 83.13(6) 7_576 9_456

loop_
_geom_bond_atom_site_label_1
_geom_bond_atom_site_label_2
_geom_bond_distance
_geom_bond_site_symmetry_2
Ca1 O4 2.295(3) .
Ca1 O3 2.326(2) .
Ca1 O3 2.326(2) 8_556
Ca1 O3 2.523(2) 5_665
Ca1 O3 2.523(2) 10_665
Ca1 Cl1 2.7968(14) .
Ca1 Cl1 2.7968(14) 8_556
Ca1 O2 2.981(3) .
Ca1 P1 3.0977(12) .
Ca1 Cl1 3.2391(18) 7_576
Ca1 Cl1 3.2391(18) 2_574
Ca1 P1 3.3914(12) 3_665
Ca2 O2 2.399(2) 10_665
Ca2 O2 2.399(2) 9
Ca2 O2 2.399(2) 7_565
Ca2 O4 2.436(2) 4_565
Ca2 O4 2.436(2) .
Ca2 O4 2.436(2) 3_665
Ca2 O3 2.797(2) 10_665
Ca2 O3 2.797(2) 7_565
Ca2 O3 2.797(2) 9
Ca2 P1 3.2105(9) .
Ca2 P1 3.2105(9) 3_665
Ca2 P1 3.2105(9) 4_565
P1 O3 1.534(2) 10_665
P1 O3 1.534(2) 5_665
P1 O2 1.537(3) 3_675
P1 O4 1.546(3) 4_565
P1 Ca2 3.2105(9) 8_556
P1 Ca1 3.3914(12) 4_565
O2 P1 1.537(3) 4_465
O2 Ca2 2.399(2) 7_565
O2 Ca2 2.399(2) 2_565
O3 P1 1.534(2) 9_455
O3 Ca1 2.523(2) 9_455
O3 Ca2 2.797(2) 7_565
O4 P1 1.546(3) 3_665
O4 Ca2 2.436(2) 8_556
Cl1 Cl1 0.792(5) 7_576
Cl1 Ca1 2.7968(14) 3_675
Cl1 Ca1 2.7968(14) 4_465
Cl1 Ca1 3.2391(18) 10_666
Cl1 Ca1 3.2391(18) 7_576
Cl1 Ca1 3.2391(18) 9_456

loop_
_geom_torsion_atom_site_label_1
_geom_torsion_atom_site_label_2
_geom_torsion_atom_site_label_3
_geom_torsion_atom_site_label_4
_geom_torsion
_geom_torsion_site_symmetry_1
_geom_torsion_site_symmetry_4
O4 Ca1 P1 O3 95.02(10) . 10_665
O3 Ca1 P1 O3 15.82(9) . 10_665
O3 Ca1 P1 O3 174.23(14) 8_556 10_665
O3 Ca1 P1 O3 -170.0(2) 5_665 10_665
Cl1 Ca1 P1 O3 -112.55(11) . 10_665
Cl1 Ca1 P1 O3 -57.40(11) 8_556 10_665
Cl1 Ca1 P1 O3 -125.10(11) 7_576 10_665
Cl1 Ca1 P1 O3 -44.85(11) 2_574 10_665
P1 Ca1 P1 O3 95.02(10) 3_665 10_665
O4 Ca1 P1 O3 -95.02(10) . 5_665
O3 Ca1 P1 O3 -174.23(14) . 5_665
O3 Ca1 P1 O3 -15.82(9) 8_556 5_665
O3 Ca1 P1 O3 170.0(2) 10_665 5_665
Cl1 Ca1 P1 O3 57.40(11) . 5_665
Cl1 Ca1 P1 O3 112.55(11) 8_556 5_665
Cl1 Ca1 P1 O3 44.85(11) 7_576 5_665
Cl1 Ca1 P1 O3 125.10(11) 2_574 5_665
P1 Ca1 P1 O3 -95.02(10) 3_665 5_665
O4 Ca1 P1 O2 180 . 3_675
O3 Ca1 P1 O2 100.80(6) . 3_675
O3 Ca1 P1 O2 -100.80(6) 8_556 3_675
O3 Ca1 P1 O2 -84.98(10) 5_665 3_675
O3 Ca1 P1 O2 84.98(10) 10_665 3_675
Cl1 Ca1 P1 O2 -27.58(5) . 3_675
Cl1 Ca1 P1 O2 27.58(5) 8_556 3_675
Cl1 Ca1 P1 O2 -40.13(4) 7_576 3_675
Cl1 Ca1 P1 O2 40.13(4) 2_574 3_675
P1 Ca1 P1 O2 180 3_665 3_675
O4 Ca1 P1 O4 0 . 4_565
O3 Ca1 P1 O4 -79.20(6) . 4_565
O3 Ca1 P1 O4 79.20(6) 8_556 4_565
O3 Ca1 P1 O4 95.02(10) 5_665 4_565
O3 Ca1 P1 O4 -95.02(10) 10_665 4_565
Cl1 Ca1 P1 O4 152.42(5) . 4_565
Cl1 Ca1 P1 O4 -152.42(5) 8_556 4_565
Cl1 Ca1 P1 O4 139.87(4) 7_576 4_565
Cl1 Ca1 P1 O4 -139.87(4) 2_574 4_565
P1 Ca1 P1 O4 0 3_665 4_565
O4 Ca1 P1 Ca2 32.948(16) . .
O3 Ca1 P1 Ca2 -46.25(6) . .
O3 Ca1 P1 Ca2 112.15(6) 8_556 .
O3 Ca1 P1 Ca2 127.97(10) 5_665 .
O3 Ca1 P1 Ca2 -62.08(10) 10_665 .
Cl1 Ca1 P1 Ca2 -174.63(5) . .
Cl1 Ca1 P1 Ca2 -119.47(5) 8_556 .
Cl1 Ca1 P1 Ca2 172.82(4) 7_576 .
Cl1 Ca1 P1 Ca2 -106.93(4) 2_574 .
P1 Ca1 P1 Ca2 32.948(16) 3_665 .
O4 Ca1 P1 Ca2 -32.948(16) . 8_556
O3 Ca1 P1 Ca2 -112.15(6) . 8_556
O3 Ca1 P1 Ca2 46.25(6) 8_556 8_556
O3 Ca1 P1 Ca2 62.08(10) 5_665 8_556
O3 Ca1 P1 Ca2 -127.97(10) 10_665 8_556
Cl1 Ca1 P1 Ca2 119.47(5) . 8_556
Cl1 Ca1 P1 Ca2 174.63(5) 8_556 8_556
Cl1 Ca1 P1 Ca2 106.93(4) 7_576 8_556
Cl1 Ca1 P1 Ca2 -172.82(4) 2_574 8_556
P1 Ca1 P1 Ca2 -32.948(16) 3_665 8_556
O4 Ca1 P1 Ca1 0 . 4_565
O3 Ca1 P1 Ca1 -79.20(6) . 4_565
O3 Ca1 P1 Ca1 79.20(6) 8_556 4_565
O3 Ca1 P1 Ca1 95.02(10) 5_665 4_565
O3 Ca1 P1 Ca1 -95.02(10) 10_665 4_565
Cl1 Ca1 P1 Ca1 152.42(5) . 4_565
Cl1 Ca1 P1 Ca1 -152.42(5) 8_556 4_565
Cl1 Ca1 P1 Ca1 139.87(4) 7_576 4_565
Cl1 Ca1 P1 Ca1 -139.87(4) 2_574 4_565
P1 Ca1 P1 Ca1 0 3_665 4_565
O4 Ca1 P1 Ca1 180 . 3_675
O3 Ca1 P1 Ca1 100.80(6) . 3_675
O3 Ca1 P1 Ca1 -100.80(6) 8_556 3_675
O3 Ca1 P1 Ca1 -84.98(10) 5_665 3_675
O3 Ca1 P1 Ca1 84.98(10) 10_665 3_675
Cl1 Ca1 P1 Ca1 -27.58(5) . 3_675
Cl1 Ca1 P1 Ca1 27.58(5) 8_556 3_675
Cl1 Ca1 P1 Ca1 -40.13(4) 7_576 3_675
Cl1 Ca1 P1 Ca1 40.13(4) 2_574 3_675
P1 Ca1 P1 Ca1 180 3_665 3_675
O2 Ca2 P1 O3 -1.06(11) 10_665 10_665
O2 Ca2 P1 O3 75.79(11) 9 10_665
O2 Ca2 P1 O3 73.8(3) 7_565 10_665
O4 Ca2 P1 O3 168.18(13) 4_565 10_665
O4 Ca2 P1 O3 -86.84(11) . 10_665
O4 Ca2 P1 O3 -157.49(11) 3_665 10_665
O3 Ca2 P1 O3 -87.50(5) 7_565 10_665
O3 Ca2 P1 O3 146.45(10) 9 10_665
P1 Ca2 P1 O3 -90.31(9) 3_665 10_665
P1 Ca2 P1 O3 175.05(9) 4_565 10_665
O2 Ca2 P1 O3 97.44(11) 10_665 5_665
O2 Ca2 P1 O3 174.29(11) 9 5_665
O2 Ca2 P1 O3 172.3(3) 7_565 5_665
O4 Ca2 P1 O3 -93.33(14) 4_565 5_665
O4 Ca2 P1 O3 11.65(10) . 5_665
O4 Ca2 P1 O3 -59.00(11) 3_665 5_665
O3 Ca2 P1 O3 98.50(17) 10_665 5_665
O3 Ca2 P1 O3 10.99(14) 7_565 5_665
O3 Ca2 P1 O3 -115.06(10) 9 5_665
P1 Ca2 P1 O3 8.19(9) 3_665 5_665
P1 Ca2 P1 O3 -86.46(9) 4_565 5_665
O2 Ca2 P1 O2 -93.44(16) 10_665 3_675
O2 Ca2 P1 O2 -16.60(18) 9 3_675
O2 Ca2 P1 O2 -18.6(2) 7_565 3_675
O4 Ca2 P1 O2 75.79(16) 4_565 3_675
O4 Ca2 P1 O2 -179.23(14) . 3_675
O4 Ca2 P1 O2 110.12(14) 3_665 3_675
O3 Ca2 P1 O2 -92.39(15) 10_665 3_675
O3 Ca2 P1 O2 -179.89(13) 7_565 3_675
O3 Ca2 P1 O2 54.06(13) 9 3_675
P1 Ca2 P1 O2 177.30(13) 3_665 3_675
P1 Ca2 P1 O2 82.66(13) 4_565 3_675
O2 Ca2 P1 O4 -169.23(11) 10_665 4_565
O2 Ca2 P1 O4 -92.39(12) 9 4_565
O2 Ca2 P1 O4 -94.4(3) 7_565 4_565
O4 Ca2 P1 O4 104.98(15) . 4_565
O4 Ca2 P1 O4 34.33(12) 3_665 4_565
O3 Ca2 P1 O4 -168.18(13) 10_665 4_565
O3 Ca2 P1 O4 104.32(11) 7_565 4_565
O3 Ca2 P1 O4 -21.73(11) 9 4_565
P1 Ca2 P1 O4 101.51(10) 3_665 4_565
P1 Ca2 P1 O4 6.87(10) 4_565 4_565
O2 Ca2 P1 Ca1 54.13(6) 10_665 .
O2 Ca2 P1 Ca1 130.97(6) 9 .
O2 Ca2 P1 Ca1 129.0(3) 7_565 .
O4 Ca2 P1 Ca1 -136.64(10) 4_565 .
O4 Ca2 P1 Ca1 -31.66(5) . .
O4 Ca2 P1 Ca1 -102.31(6) 3_665 .
O3 Ca2 P1 Ca1 55.18(9) 10_665 .
O3 Ca2 P1 Ca1 -32.32(5) 7_565 .
O3 Ca2 P1 Ca1 -158.37(4) 9 .
P1 Ca2 P1 Ca1 -35.13(2) 3_665 .
P1 Ca2 P1 Ca1 -129.769(18) 4_565 .
O2 Ca2 P1 Ca2 136.57(6) 10_665 8_556
O2 Ca2 P1 Ca2 -146.58(6) 9 8_556
O2 Ca2 P1 Ca2 -148.6(3) 7_565 8_556
O4 Ca2 P1 Ca2 -54.19(10) 4_565 8_556
O4 Ca2 P1 Ca2 50.79(5) . 8_556
O4 Ca2 P1 Ca2 -19.86(6) 3_665 8_556
O3 Ca2 P1 Ca2 137.63(9) 10_665 8_556
O3 Ca2 P1 Ca2 50.13(5) 7_565 8_556
O3 Ca2 P1 Ca2 -75.92(4) 9 8_556
P1 Ca2 P1 Ca2 47.321(13) 3_665 8_556
P1 Ca2 P1 Ca2 -47.321(13) 4_565 8_556
O2 Ca2 P1 Ca1 -143.76(6) 10_665 4_565
O2 Ca2 P1 Ca1 -66.92(6) 9 4_565
O2 Ca2 P1 Ca1 -68.9(3) 7_565 4_565
O4 Ca2 P1 Ca1 25.47(10) 4_565 4_565
O4 Ca2 P1 Ca1 130.45(5) . 4_565
O4 Ca2 P1 Ca1 59.80(6) 3_665 4_565
O3 Ca2 P1 Ca1 -142.71(9) 10_665 4_565
O3 Ca2 P1 Ca1 129.79(5) 7_565 4_565
O3 Ca2 P1 Ca1 3.74(4) 9 4_565
P1 Ca2 P1 Ca1 126.984(19) 3_665 4_565
P1 Ca2 P1 Ca1 32.342(19) 4_565 4_565
O2 Ca2 P1 Ca1 -3.86(7) 10_665 3_675
O2 Ca2 P1 Ca1 72.98(7) 9 3_675
O2 Ca2 P1 Ca1 71.0(3) 7_565 3_675
O4 Ca2 P1 Ca1 165.37(11) 4_565 3_675
O4 Ca2 P1 Ca1 -89.65(7) . 3_675
O4 Ca2 P1 Ca1 -160.30(7) 3_665 3_675
O3 Ca2 P1 Ca1 -2.81(9) 10_665 3_675
O3 Ca2 P1 Ca1 -90.31(7) 7_565 3_675
O3 Ca2 P1 Ca1 143.64(6) 9 3_675
P1 Ca2 P1 Ca1 -93.12(6) 3_665 3_675
P1 Ca2 P1 Ca1 172.24(5) 4_565 3_675
O4 Ca1 O2 P1 180 . 4_465
O3 Ca1 O2 P1 -98.83(6) . 4_465
O3 Ca1 O2 P1 98.83(6) 8_556 4_465
O3 Ca1 O2 P1 94.05(14) 5_665 4_465
O3 Ca1 O2 P1 -94.05(14) 10_665 4_465
Cl1 Ca1 O2 P1 27.88(5) . 4_465
Cl1 Ca1 O2 P1 -27.88(5) 8_556 4_465
Cl1 Ca1 O2 P1 40.48(4) 7_576 4_465
Cl1 Ca1 O2 P1 -40.48(4) 2_574 4_465
O3 Ca1 O2 Ca2 36.95(6) . 7_565
O3 Ca1 O2 Ca2 -125.38(9) 8_556 7_565
O3 Ca1 O2 Ca2 -130.17(12) 5_665 7_565
O3 Ca1 O2 Ca2 41.73(17) 10_665 7_565
Cl1 Ca1 O2 Ca2 163.66(7) . 7_565
Cl1 Ca1 O2 Ca2 107.91(7) 8_556 7_565
Cl1 Ca1 O2 Ca2 176.27(6) 7_576 7_565
Cl1 Ca1 O2 Ca2 95.30(7) 2_574 7_565
P1 Ca1 O2 Ca2 -44.22(5) 3_665 7_565
O3 Ca1 O2 Ca2 125.38(9) . 2_565
O3 Ca1 O2 Ca2 -36.95(6) 8_556 2_565
O3 Ca1 O2 Ca2 -41.73(17) 5_665 2_565
O3 Ca1 O2 Ca2 130.17(12) 10_665 2_565
Cl1 Ca1 O2 Ca2 -107.91(7) . 2_565
Cl1 Ca1 O2 Ca2 -163.66(7) 8_556 2_565
Cl1 Ca1 O2 Ca2 -95.30(7) 7_576 2_565
Cl1 Ca1 O2 Ca2 -176.27(6) 2_574 2_565
O4 Ca1 O3 P1 -32.2(2) . 9_455
O3 Ca1 O3 P1 -116.19(18) 8_556 9_455
O3 Ca1 O3 P1 31.2(3) 5_665 9_455
O3 Ca1 O3 P1 43.4(2) 10_665 9_455
Cl1 Ca1 O3 P1 135.82(17) . 9_455
Cl1 Ca1 O3 P1 114.8(2) 8_556 9_455
O2 Ca1 O3 P1 -139.0(2) . 9_455
P1 Ca1 O3 P1 35.6(2) . 9_455
Cl1 Ca1 O3 P1 143.83(15) 7_576 9_455
Cl1 Ca1 O3 P1 110.0(2) 2_574 9_455
P1 Ca1 O3 P1 -53.25(19) 3_665 9_455
O4 Ca1 O3 Ca1 -179.32(11) . 9_455
O3 Ca1 O3 Ca1 96.71(15) 8_556 9_455
O3 Ca1 O3 Ca1 -115.91(7) 5_665 9_455
O3 Ca1 O3 Ca1 -103.70(6) 10_665 9_455
Cl1 Ca1 O3 Ca1 -11.28(14) . 9_455
Cl1 Ca1 O3 Ca1 -32.27(8) 8_556 9_455
O2 Ca1 O3 Ca1 73.93(10) . 9_455
P1 Ca1 O3 Ca1 -111.48(8) . 9_455
Cl1 Ca1 O3 Ca1 -3.27(16) 7_576 9_455
Cl1 Ca1 O3 Ca1 -37.06(7) 2_574 9_455
P1 Ca1 O3 Ca1 159.65(10) 3_665 9_455
O4 Ca1 O3 Ca2 74.97(8) . 7_565
O3 Ca1 O3 Ca2 -8.99(17) 8_556 7_565
O3 Ca1 O3 Ca2 138.39(12) 5_665 7_565
O3 Ca1 O3 Ca2 150.59(7) 10_665 7_565
Cl1 Ca1 O3 Ca2 -116.98(7) . 7_565
Cl1 Ca1 O3 Ca2 -137.98(6) 8_556 7_565
O2 Ca1 O3 Ca2 -31.78(7) . 7_565
P1 Ca1 O3 Ca2 142.81(5) . 7_565
Cl1 Ca1 O3 Ca2 -108.97(8) 7_576 7_565
Cl1 Ca1 O3 Ca2 -142.76(7) 2_574 7_565
P1 Ca1 O3 Ca2 53.94(5) 3_665 7_565
O3 Ca1 O4 P1 -66.78(6) . 3_665
O3 Ca1 O4 P1 66.78(6) 8_556 3_665
O3 Ca1 O4 P1 149.58(5) 5_665 3_665
O3 Ca1 O4 P1 -149.58(5) 10_665 3_665
Cl1 Ca1 O4 P1 129.25(10) . 3_665
Cl1 Ca1 O4 P1 -129.25(10) 8_556 3_665
O2 Ca1 O4 P1 0 . 3_665
P1 Ca1 O4 P1 180 . 3_665
Cl1 Ca1 O4 P1 116.85(7) 7_576 3_665
Cl1 Ca1 O4 P1 -116.85(7) 2_574 3_665
O3 Ca1 O4 Ca2 163.65(10) . 8_556
O3 Ca1 O4 Ca2 -62.80(9) 8_556 8_556
O3 Ca1 O4 Ca2 20.00(8) 5_665 8_556
O3 Ca1 O4 Ca2 80.84(10) 10_665 8_556
Cl1 Ca1 O4 Ca2 -0.33(16) . 8_556
Cl1 Ca1 O4 Ca2 101.18(7) 8_556 8_556
O2 Ca1 O4 Ca2 -129.58(8) . 8_556
P1 Ca1 O4 Ca2 50.42(8) . 8_556
Cl1 Ca1 O4 Ca2 -12.73(15) 7_576 8_556
Cl1 Ca1 O4 Ca2 113.57(5) 2_574 8_556
P1 Ca1 O4 Ca2 -129.58(8) 3_665 8_556
O3 Ca1 O4 Ca2 62.80(9) . .
O3 Ca1 O4 Ca2 -163.65(10) 8_556 .
O3 Ca1 O4 Ca2 -80.84(10) 5_665 .
O3 Ca1 O4 Ca2 -20.00(8) 10_665 .
Cl1 Ca1 O4 Ca2 -101.18(7) . .
Cl1 Ca1 O4 Ca2 0.33(16) 8_556 .
O2 Ca1 O4 Ca2 129.58(8) . .
P1 Ca1 O4 Ca2 -50.42(8) . .
Cl1 Ca1 O4 Ca2 -113.57(5) 7_576 .
Cl1 Ca1 O4 Ca2 12.73(15) 2_574 .
P1 Ca1 O4 Ca2 129.58(8) 3_665 .
O2 Ca2 O4 P1 87.22(11) 10_665 3_665
O2 Ca2 O4 P1 150.63(13) 9 3_665
O2 Ca2 O4 P1 13.25(14) 7_565 3_665
O4 Ca2 O4 P1 -145.02(11) 4_565 3_665
O4 Ca2 O4 P1 -66.11(14) 3_665 3_665
O3 Ca2 O4 P1 156.57(11) 10_665 3_665
O3 Ca2 O4 P1 6.79(8) 7_565 3_665
O3 Ca2 O4 P1 -94.68(10) 9 3_665
P1 Ca2 O4 P1 -172.54(11) . 3_665
P1 Ca2 O4 P1 -81.76(9) 4_565 3_665
O2 Ca2 O4 Ca1 -50.60(10) 10_665 .
O2 Ca2 O4 Ca1 12.81(19) 9 .
O2 Ca2 O4 Ca1 -124.57(10) 7_565 .
O4 Ca2 O4 Ca1 77.16(14) 4_565 .
O4 Ca2 O4 Ca1 156.07(12) 3_665 .
O3 Ca2 O4 Ca1 18.75(8) 10_665 .
O3 Ca2 O4 Ca1 -131.03(11) 7_565 .
O3 Ca2 O4 Ca1 127.50(8) 9 .
P1 Ca2 O4 Ca1 49.64(8) . .
P1 Ca2 O4 Ca1 -137.82(15) 3_665 .
P1 Ca2 O4 Ca1 140.42(8) 4_565 .
O2 Ca2 O4 Ca2 -167.21(9) 10_665 8_556
O2 Ca2 O4 Ca2 -103.80(14) 9 8_556
O2 Ca2 O4 Ca2 118.81(8) 7_565 8_556
O3 Ca2 O4 Ca2 -97.86(8) 10_665 8_556
O3 Ca2 O4 Ca2 112.35(10) 7_565 8_556
O3 Ca2 O4 Ca2 10.89(12) 9 8_556
P1 Ca2 O4 Ca2 -66.98(6) . 8_556
P1 Ca2 O4 Ca2 105.57(12) 3_665 8_556
P1 Ca2 O4 Ca2 23.80(7) 4_565 8_556
O4 Ca1 Cl1 Cl1 -45.48(11) . 7_576
O3 Ca1 Cl1 Cl1 154.84(7) . 7_576
O3 Ca1 Cl1 Cl1 20.33(6) 8_556 7_576
O3 Ca1 Cl1 Cl1 -66.42(5) 5_665 7_576
O3 Ca1 Cl1 Cl1 -119.75(4) 10_665 7_576
Cl1 Ca1 Cl1 Cl1 180.000(2) 8_556 7_576
O2 Ca1 Cl1 Cl1 85.06(3) . 7_576
P1 Ca1 Cl1 Cl1 -92.543(12) . 7_576
Cl1 Ca1 Cl1 Cl1 180.000(2) 2_574 7_576
P1 Ca1 Cl1 Cl1 -5.63(8) 3_665 7_576
O4 Ca1 Cl1 Ca1 83.14(13) . 3_675
O3 Ca1 Cl1 Ca1 -76.53(8) . 3_675
O3 Ca1 Cl1 Ca1 148.95(7) 8_556 3_675
O3 Ca1 Cl1 Ca1 62.21(6) 5_665 3_675
O3 Ca1 Cl1 Ca1 8.87(7) 10_665 3_675
Cl1 Ca1 Cl1 Ca1 -51.38(5) 8_556 3_675
O2 Ca1 Cl1 Ca1 -146.32(5) . 3_675
P1 Ca1 Cl1 Ca1 36.08(4) . 3_675
Cl1 Ca1 Cl1 Ca1 128.62(5) 7_576 3_675
Cl1 Ca1 Cl1 Ca1 -51.38(5) 2_574 3_675
P1 Ca1 Cl1 Ca1 122.99(9) 3_665 3_675
O4 Ca1 Cl1 Ca1 -174.11(10) . 4_465
O3 Ca1 Cl1 Ca1 26.22(9) . 4_465
O3 Ca1 Cl1 Ca1 -108.29(7) 8_556 4_465
O3 Ca1 Cl1 Ca1 164.96(8) 5_665 4_465
O3 Ca1 Cl1 Ca1 111.62(6) 10_665 4_465
Cl1 Ca1 Cl1 Ca1 51.38(5) 8_556 4_465
O2 Ca1 Cl1 Ca1 -43.56(6) . 4_465
P1 Ca1 Cl1 Ca1 138.83(5) . 4_465
Cl1 Ca1 Cl1 Ca1 -128.62(5) 7_576 4_465
Cl1 Ca1 Cl1 Ca1 51.38(5) 2_574 4_465
P1 Ca1 Cl1 Ca1 -134.25(9) 3_665 4_465
O4 Ca1 Cl1 Ca1 -3.87(12) . 10_666
O3 Ca1 Cl1 Ca1 -163.54(7) . 10_666
O3 Ca1 Cl1 Ca1 61.94(6) 8_556 10_666
O3 Ca1 Cl1 Ca1 -24.81(5) 5_665 10_666
O3 Ca1 Cl1 Ca1 -78.14(5) 10_665 10_666
Cl1 Ca1 Cl1 Ca1 -138.39(3) 8_556 10_666
O2 Ca1 Cl1 Ca1 126.67(4) . 10_666
P1 Ca1 Cl1 Ca1 -50.93(2) . 10_666
Cl1 Ca1 Cl1 Ca1 41.61(3) 7_576 10_666
Cl1 Ca1 Cl1 Ca1 -138.39(3) 2_574 10_666
P1 Ca1 Cl1 Ca1 35.98(8) 3_665 10_666
O4 Ca1 Cl1 Ca1 -45.48(11) . 7_576
O3 Ca1 Cl1 Ca1 154.84(7) . 7_576
O3 Ca1 Cl1 Ca1 20.33(5) 8_556 7_576
O3 Ca1 Cl1 Ca1 -66.42(5) 5_665 7_576
O3 Ca1 Cl1 Ca1 -119.75(4) 10_665 7_576
Cl1 Ca1 Cl1 Ca1 180.000(2) 8_556 7_576
O2 Ca1 Cl1 Ca1 85.06(3) . 7_576
P1 Ca1 Cl1 Ca1 -92.543(13) . 7_576
Cl1 Ca1 Cl1 Ca1 0 7_576 7_576
Cl1 Ca1 Cl1 Ca1 180.000(2) 2_574 7_576
P1 Ca1 Cl1 Ca1 -5.63(8) 3_665 7_576
O4 Ca1 Cl1 Ca1 -87.09(10) . 9_456
O3 Ca1 Cl1 Ca1 113.23(8) . 9_456
O3 Ca1 Cl1 Ca1 -21.28(6) 8_556 9_456
O3 Ca1 Cl1 Ca1 -108.03(7) 5_665 9_456
O3 Ca1 Cl1 Ca1 -161.37(5) 10_665 9_456
Cl1 Ca1 Cl1 Ca1 138.39(3) 8_556 9_456
O2 Ca1 Cl1 Ca1 43.45(4) . 9_456
P1 Ca1 Cl1 Ca1 -134.15(4) . 9_456
Cl1 Ca1 Cl1 Ca1 -41.61(3) 7_576 9_456
Cl1 Ca1 Cl1 Ca1 138.39(3) 2_574 9_456
P1 Ca1 Cl1 Ca1 -47.24(8) 3_665 9_456
